data_4318669
loop_
_publ_author_name
'Andr\'es Vega'
'V\'ictor Calvo'
'Jorge Manzur'
'Evgenia Spodine'
'Jean-Yves Saillard'

_publ_section_title
;
 New Dirhenium(III) Compounds Bridged by Carboxylate Ligands:
 N(C4H9)4[Re2(OOCCF3)Cl6] and Re2(OOCCCHCo2(CO)6)4Cl2
;
_journal_name_full 'Inorganic Chemistry'
_journal_page_first 5382
_journal_page_last 5387
_journal_paper_doi 10.1021/ic020234e
_journal_volume 41
_journal_year 2002
_chemical_formula_sum 'C18 H36 Cl6 F3 N O2 Re2'
_chemical_formula_weight 940.58
_chemical_name_systematic
;
  ?
;
_space_group_IT_number 14
_symmetry_cell_setting monoclinic
_symmetry_space_group_name_Hall '-P 2yn'
_symmetry_space_group_name_H-M 'P 1 21/n 1'
_atom_sites_solution_hydrogens geom
_atom_sites_solution_primary direct
_atom_sites_solution_secondary difmap
_audit_creation_method SHELXL-97
_cell_angle_alpha 90.00
_cell_angle_beta 95.2960(10)
_cell_angle_gamma 90.00
_cell_formula_units_Z 4
_cell_length_a 12.3006(7)
_cell_length_b 15.1612(8)
_cell_length_c 16.4469(9)
_cell_measurement_temperature 293(2)
_cell_volume 3054.1(3)
_computing_data_collection 'Bruker SMART (BRUKER 1996)'
_computing_data_reduction 'Bruker SAINTPLUS V6.02 (BRUKER 1997)'
_computing_molecular_graphics 'Bruker SHELXTL V6.10(BRUKER 2000)'
_computing_publication_material 'Bruker SHELXTL V6.10(BRUKER 2000)'
_computing_structure_refinement 'Bruker SHELXTL V6.10(BRUKER 2000)'
_computing_structure_solution 'Bruker SHELXTL V6.10(BRUKER 2000)'
_diffrn_ambient_temperature 293(2)
_diffrn_measured_fraction_theta_full 0.996
_diffrn_measured_fraction_theta_max 0.996
_diffrn_measurement_device_type 'Siemens SMART CCD area detector'
_diffrn_measurement_method 'phi and omega scans'
_diffrn_radiation_monochromator graphite
_diffrn_radiation_source 'fine-focus sealed tube'
_diffrn_radiation_type MoK\a
_diffrn_radiation_wavelength 0.71073
_diffrn_reflns_av_R_equivalents 0.0000
_diffrn_reflns_av_sigmaI/netI 0.0297
_diffrn_reflns_limit_h_max 14
_diffrn_reflns_limit_h_min -14
_diffrn_reflns_limit_k_max 18
_diffrn_reflns_limit_k_min 0
_diffrn_reflns_limit_l_max 19
_diffrn_reflns_limit_l_min 0
_diffrn_reflns_number 5361
_diffrn_reflns_theta_full 25.00
_diffrn_reflns_theta_max 25.00
_diffrn_reflns_theta_min 1.83
_exptl_absorpt_coefficient_mu 8.479
_exptl_absorpt_correction_T_max 0.95
_exptl_absorpt_correction_T_min 0.31
_exptl_absorpt_correction_type 'empirical (Bruker, 1996)'
_exptl_crystal_colour brown
_exptl_crystal_density_diffrn 2.046
_exptl_crystal_density_method 'not measured'
_exptl_crystal_description plate
_exptl_crystal_F_000 1784
_exptl_crystal_size_max 0.6
_exptl_crystal_size_mid 0.4
_exptl_crystal_size_min 0.3
_refine_diff_density_max 1.332
_refine_diff_density_min -2.319
_refine_diff_density_rms 0.187
_refine_ls_extinction_method none
_refine_ls_goodness_of_fit_ref 1.098
_refine_ls_hydrogen_treatment mixed
_refine_ls_matrix_type full
_refine_ls_number_parameters 292
_refine_ls_number_reflns 5361
_refine_ls_number_restraints 1
_refine_ls_restrained_S_all 1.101
_refine_ls_R_factor_all 0.0528
_refine_ls_R_factor_gt 0.0433
_refine_ls_shift/su_max 0.007
_refine_ls_shift/su_mean 0.007
_refine_ls_structure_factor_coef Fsqd
_refine_ls_weighting_details 'calc w=1/[\s^2^(Fo^2^)+(0.0650P)^2^+0.0000P] where P=(Fo^2^+2Fc^2^)/3'
_refine_ls_weighting_scheme calc
_refine_ls_wR_factor_gt 0.1137
_refine_ls_wR_factor_ref 0.1178
_reflns_number_gt 4163
_reflns_number_total 5361
_reflns_threshold_expression >2sigma(I)
_cod_data_source_file ic020234e_3.cif
_cod_data_source_block RETFA
_cod_depositor_comments
;
The following automatic conversions were performed:

'_symmetry_cell_setting' value 'Monoclinic' changed to 'monoclinic'
according to the built-in table from CIF Core dictionary named
'cif_core.dic' version 2.4.1 from 2010-06-29.

Automatic conversion script
Id: cif_fix_values 1646 2011-03-28 12:23:43Z adriana 
;
_cod_database_code 4318669

loop_
_symmetry_equiv_pos_as_xyz
'x, y, z'
'-x+1/2, y+1/2, -z+1/2'
'-x, -y, -z'
'x-1/2, -y-1/2, z-1/2'

loop_
_atom_site_label
_atom_site_type_symbol
_atom_site_fract_x
_atom_site_fract_y
_atom_site_fract_z
_atom_site_U_iso_or_equiv
_atom_site_adp_type
_atom_site_occupancy
_atom_site_symmetry_multiplicity
_atom_site_calc_flag
_atom_site_refinement_flags
_atom_site_disorder_assembly
_atom_site_disorder_group
Re1 Re 0.67334(2) 0.52200(2) 1.024122(18) 0.05259(13) Uani 1 1 d . . .
Re2 Re 0.83554(2) 0.53126(2) 0.973512(18) 0.05449(13) Uani 1 1 d . . .
Cl1 Cl 0.55050(15) 0.53246(13) 0.90919(13) 0.0680(6) Uani 1 1 d . . .
Cl2 Cl 0.63816(18) 0.66417(14) 1.05832(15) 0.0814(6) Uani 1 1 d . . .
Cl3 Cl 0.71511(14) 0.48660(14) 1.15971(12) 0.0639(5) Uani 1 1 d . . .
Cl4 Cl 0.95146(14) 0.49105(15) 1.08891(11) 0.0644(5) Uani 1 1 d . . .
Cl5 Cl 0.88249(19) 0.67555(14) 0.99304(14) 0.0836(6) Uani 1 1 d . . .
Cl6 Cl 0.78894(17) 0.55570(16) 0.83609(12) 0.0785(6) Uani 1 1 d . . .
O1 O 0.6690(3) 0.3876(3) 0.9994(3) 0.0552(12) Uani 1 1 d . . .
O2 O 0.8265(4) 0.3985(3) 0.9454(3) 0.0576(12) Uani 1 1 d . . .
C1 C 0.7447(6) 0.3561(5) 0.9617(4) 0.0547(17) Uani 1 1 d . . .
C2 C 0.7337(7) 0.2626(6) 0.9319(6) 0.079(2) Uani 1 1 d . . .
F1 F 0.8240(5) 0.2220(4) 0.9365(6) 0.177(4) Uani 1 1 d . . .
F2 F 0.6964(8) 0.2602(5) 0.8568(4) 0.167(4) Uani 1 1 d . . .
F3 F 0.6670(6) 0.2151(4) 0.9702(4) 0.127(2) Uani 1 1 d . . .
N1 N 0.4467(6) 0.7925(4) 0.7850(4) 0.0743(18) Uani 1 1 d . . .
C10 C 0.5477(8) 0.7692(7) 0.8413(6) 0.097(3) Uani 1 1 d . . .
H10A H 0.5487 0.7058 0.8493 0.116 Uiso 1 1 calc R . .
H10B H 0.5408 0.7961 0.8941 0.116 Uiso 1 1 calc R . .
C11 C 0.6580(11) 0.7969(10) 0.8128(9) 0.141(5) Uani 1 1 d . . .
H11A H 0.7029 0.7454 0.8054 0.169 Uiso 1 1 calc R . .
H11B H 0.6472 0.8282 0.7613 0.169 Uiso 1 1 calc R . .
C12 C 0.7104(14) 0.8538(19) 0.8758(13) 0.266(14) Uani 1 1 d D . .
H12A H 0.6571 0.8982 0.8873 0.319 Uiso 1 1 calc R . .
H12B H 0.7233 0.8182 0.9247 0.319 Uiso 1 1 calc R . .
C13 C 0.8109(18) 0.8999(15) 0.8658(15) 0.321(15) Uani 1 1 d D . .
H13A H 0.8187 0.9484 0.9034 0.482 Uiso 1 1 calc R . .
H13B H 0.8095 0.9218 0.8109 0.482 Uiso 1 1 calc R . .
H13C H 0.8714 0.8602 0.8764 0.482 Uiso 1 1 calc R . .
C20 C 0.4486(8) 0.7512(6) 0.7014(5) 0.081(3) Uani 1 1 d . . .
H20A H 0.3825 0.7681 0.6684 0.097 Uiso 1 1 calc R . .
H20B H 0.5098 0.7757 0.6757 0.097 Uiso 1 1 calc R . .
C21 C 0.4577(10) 0.6519(7) 0.7002(6) 0.111(3) Uani 1 1 d . . .
H21A H 0.5315 0.6351 0.7200 0.133 Uiso 1 1 calc R . .
H21B H 0.4086 0.6273 0.7372 0.133 Uiso 1 1 calc R . .
C22 C 0.4311(11) 0.6139(7) 0.6177(7) 0.125(4) Uani 1 1 d . . .
H22A H 0.3621 0.6384 0.5947 0.149 Uiso 1 1 calc R . .
H22B H 0.4868 0.6320 0.5831 0.149 Uiso 1 1 calc R . .
C23 C 0.4228(13) 0.5147(9) 0.6157(9) 0.178(6) Uani 1 1 d . . .
H23A H 0.4889 0.4896 0.6413 0.267 Uiso 1 1 calc R . .
H23B H 0.4119 0.4951 0.5601 0.267 Uiso 1 1 calc R . .
H23C H 0.3622 0.4963 0.6445 0.267 Uiso 1 1 calc R . .
C30 C 0.3511(8) 0.7585(6) 0.8264(5) 0.085(3) Uani 1 1 d . . .
H30A H 0.3517 0.7869 0.8793 0.101 Uiso 1 1 calc R . .
H30B H 0.3616 0.6958 0.8360 0.101 Uiso 1 1 calc R . .
C31 C 0.2388(8) 0.7721(7) 0.7808(6) 0.095(3) Uani 1 1 d . . .
H31A H 0.2319 0.8327 0.7621 0.114 Uiso 1 1 calc R . .
H31B H 0.2311 0.7340 0.7332 0.114 Uiso 1 1 calc R . .
C32 C 0.1522(9) 0.7525(8) 0.8331(7) 0.117(4) Uani 1 1 d . . .
H32A H 0.1594 0.7918 0.8798 0.141 Uiso 1 1 calc R . .
H32B H 0.1612 0.6926 0.8532 0.141 Uiso 1 1 calc R . .
C33 C 0.0410(11) 0.7622(8) 0.7906(8) 0.148(5) Uani 1 1 d . . .
H33A H -0.0123 0.7567 0.8294 0.222 Uiso 1 1 calc R . .
H33B H 0.0290 0.7171 0.7498 0.222 Uiso 1 1 calc R . .
H33C H 0.0342 0.8192 0.7650 0.222 Uiso 1 1 calc R . .
C40 C 0.4397(7) 0.8900(5) 0.7726(5) 0.073(2) Uani 1 1 d . . .
H40A H 0.3812 0.9021 0.7303 0.088 Uiso 1 1 calc R . .
H40B H 0.5072 0.9100 0.7526 0.088 Uiso 1 1 calc R . .
C41 C 0.4198(8) 0.9437(6) 0.8469(6) 0.088(3) Uani 1 1 d . . .
H41A H 0.4683 0.9237 0.8931 0.106 Uiso 1 1 calc R . .
H41B H 0.3453 0.9348 0.8600 0.106 Uiso 1 1 calc R . .
C42 C 0.4387(9) 1.0400(6) 0.8329(6) 0.096(3) Uani 1 1 d . . .
H42A H 0.5122 1.0483 0.8174 0.116 Uiso 1 1 calc R . .
H42B H 0.3881 1.0603 0.7881 0.116 Uiso 1 1 calc R . .
C43 C 0.4240(10) 1.0944(7) 0.9072(7) 0.131(4) Uani 1 1 d . . .
H43A H 0.3528 1.0838 0.9247 0.197 Uiso 1 1 calc R . .
H43B H 0.4311 1.1558 0.8943 0.197 Uiso 1 1 calc R . .
H43C H 0.4786 1.0786 0.9502 0.197 Uiso 1 1 calc R . .

loop_
_atom_site_aniso_label
_atom_site_aniso_U_11
_atom_site_aniso_U_22
_atom_site_aniso_U_33
_atom_site_aniso_U_23
_atom_site_aniso_U_13
_atom_site_aniso_U_12
Re1 0.0512(2) 0.0549(2) 0.0514(2) -0.00001(12) 0.00306(15) 0.00164(13)
Re2 0.0546(2) 0.0592(2) 0.0497(2) -0.00491(13) 0.00496(15) -0.00757(13)
Cl1 0.0554(10) 0.0863(15) 0.0613(13) 0.0109(9) 0.0008(9) 0.0021(9)
Cl2 0.0947(15) 0.0613(12) 0.0902(16) -0.0066(11) 0.0198(13) 0.0125(11)
Cl3 0.0547(10) 0.0844(13) 0.0528(11) 0.0031(9) 0.0054(9) -0.0070(9)
Cl4 0.0498(10) 0.0905(14) 0.0531(12) -0.0062(10) 0.0056(9) -0.0050(9)
Cl5 0.0988(16) 0.0654(13) 0.0887(16) -0.0105(11) 0.0194(13) -0.0235(12)
Cl6 0.0754(13) 0.1070(17) 0.0533(12) 0.0055(11) 0.0079(10) -0.0082(12)
O1 0.048(3) 0.058(3) 0.059(3) -0.001(2) 0.001(2) -0.003(2)
O2 0.052(3) 0.063(3) 0.058(3) -0.008(2) 0.005(2) -0.009(2)
C1 0.057(4) 0.053(4) 0.054(5) -0.005(3) 0.002(4) -0.004(3)
C2 0.080(6) 0.068(6) 0.091(7) -0.009(5) 0.019(5) -0.013(5)
F1 0.100(4) 0.089(5) 0.343(12) -0.069(6) 0.031(6) 0.015(4)
F2 0.301(11) 0.117(5) 0.080(5) -0.032(4) 0.001(6) -0.059(6)
F3 0.184(6) 0.075(4) 0.131(5) -0.026(3) 0.064(5) -0.050(4)
N1 0.098(5) 0.064(4) 0.062(4) 0.014(3) 0.013(4) 0.006(4)
C10 0.111(8) 0.086(7) 0.089(7) 0.010(5) -0.007(6) 0.027(6)
C11 0.111(10) 0.171(14) 0.141(13) 0.006(10) 0.009(9) 0.018(9)
C12 0.114(13) 0.49(4) 0.20(2) 0.08(2) 0.014(14) -0.046(19)
C13 0.29(3) 0.36(4) 0.32(3) 0.15(3) 0.03(3) 0.02(3)
C20 0.107(7) 0.078(6) 0.061(6) 0.006(4) 0.019(5) 0.005(5)
C21 0.160(10) 0.089(8) 0.086(8) 0.000(6) 0.033(7) 0.007(7)
C22 0.185(12) 0.089(8) 0.106(9) -0.007(6) 0.048(9) 0.008(8)
C23 0.253(19) 0.108(11) 0.186(15) -0.040(10) 0.086(13) -0.003(11)
C30 0.117(7) 0.070(6) 0.070(6) 0.014(4) 0.028(6) 0.010(5)
C31 0.108(7) 0.093(7) 0.087(7) 0.008(5) 0.018(6) -0.005(6)
C32 0.098(8) 0.124(10) 0.135(11) 0.010(8) 0.034(8) 0.010(7)
C33 0.142(10) 0.134(12) 0.177(13) -0.015(9) 0.066(10) -0.009(9)
C40 0.098(6) 0.057(5) 0.065(5) 0.009(4) 0.007(5) -0.006(4)
C41 0.099(7) 0.074(6) 0.089(7) 0.003(5) -0.006(6) 0.008(5)
C42 0.125(8) 0.068(6) 0.094(8) 0.002(5) -0.006(6) 0.001(6)
C43 0.169(12) 0.088(8) 0.133(11) -0.017(7) -0.005(9) 0.012(8)

loop_
_atom_type_symbol
_atom_type_description
_atom_type_scat_dispersion_real
_atom_type_scat_dispersion_imag
_atom_type_scat_source
C C 0.0033 0.0016 'International Tables Vol C Tables 4.2.6.8 and 6.1.1.4'
H H 0.0000 0.0000 'International Tables Vol C Tables 4.2.6.8 and 6.1.1.4'
N N 0.0061 0.0033 'International Tables Vol C Tables 4.2.6.8 and 6.1.1.4'
O O 0.0106 0.0060 'International Tables Vol C Tables 4.2.6.8 and 6.1.1.4'
F F 0.0171 0.0103 'International Tables Vol C Tables 4.2.6.8 and 6.1.1.4'
Cl Cl 0.1484 0.1585 'International Tables Vol C Tables 4.2.6.8 and 6.1.1.4'
Re Re -1.0185 7.2310 'International Tables Vol C Tables 4.2.6.8 and 6.1.1.4'

loop_
_geom_angle_atom_site_label_1
_geom_angle_atom_site_label_2
_geom_angle_atom_site_label_3
_geom_angle
_geom_angle_site_symmetry_1
_geom_angle_site_symmetry_3
_geom_angle_publ_flag
O1 Re1 Re2 89.80(13) . . ?
O1 Re1 Cl2 166.86(14) . . ?
Re2 Re1 Cl2 103.22(6) . . ?
O1 Re1 Cl3 87.72(14) . . ?
Re2 Re1 Cl3 104.35(5) . . ?
Cl2 Re1 Cl3 90.68(8) . . ?
O1 Re1 Cl1 84.52(13) . . ?
Re2 Re1 Cl1 103.26(5) . . ?
Cl2 Re1 Cl1 90.70(8) . . ?
Cl3 Re1 Cl1 151.25(7) . . ?
O2 Re2 Re1 89.48(13) . . ?
O2 Re2 Cl5 167.15(14) . . ?
Re1 Re2 Cl5 103.36(6) . . ?
O2 Re2 Cl6 86.20(15) . . ?
Re1 Re2 Cl6 103.00(5) . . ?
Cl5 Re2 Cl6 91.19(8) . . ?
O2 Re2 Cl4 86.80(15) . . ?
Re1 Re2 Cl4 100.31(5) . . ?
Cl5 Re2 Cl4 90.47(8) . . ?
Cl6 Re2 Cl4 155.56(7) . . ?
C1 O1 Re1 117.4(4) . . ?
C1 O2 Re2 118.9(4) . . ?
O2 C1 O1 124.1(7) . . ?
O2 C1 C2 118.0(7) . . ?
O1 C1 C2 117.9(6) . . ?
F1 C2 F2 106.2(9) . . ?
F1 C2 F3 107.0(9) . . ?
F2 C2 F3 105.5(8) . . ?
F1 C2 C1 112.7(7) . . ?
F2 C2 C1 110.8(8) . . ?
F3 C2 C1 114.1(8) . . ?
C40 N1 C30 111.4(7) . . ?
C40 N1 C20 106.9(6) . . ?
C30 N1 C20 110.4(7) . . ?
C40 N1 C10 110.3(7) . . ?
C30 N1 C10 105.9(6) . . ?
C20 N1 C10 112.1(7) . . ?
N1 C10 C11 116.5(9) . . ?
C12 C11 C10 106.9(13) . . ?
C13 C12 C11 122(2) . . ?
C21 C20 N1 115.6(7) . . ?
C22 C21 C20 112.9(9) . . ?
C23 C22 C21 114.6(11) . . ?
N1 C30 C31 116.3(7) . . ?
C32 C31 C30 111.1(8) . . ?
C31 C32 C33 113.2(10) . . ?
N1 C40 C41 115.8(7) . . ?
C40 C41 C42 111.2(8) . . ?
C43 C42 C41 112.3(9) . . ?

loop_
_geom_bond_atom_site_label_1
_geom_bond_atom_site_label_2
_geom_bond_distance
_geom_bond_site_symmetry_2
_geom_bond_publ_flag
Re1 Re2 2.2361(5) . ?
Re1 Cl1 2.314(2) . ?
Re1 Cl2 2.279(2) . ?
Re1 Cl3 2.3051(19) . ?
Re2 Cl4 2.3467(19) . ?
Re2 Cl5 2.278(2) . ?
Re2 Cl6 2.310(2) . ?
Re1 O1 2.078(5) . ?
Re2 O2 2.065(5) . ?
O1 C1 1.260(8) . ?
O2 C1 1.244(7) . ?
C1 C2 1.502(10) . ?
C2 F1 1.266(10) . ?
C2 F2 1.278(10) . ?
C2 F3 1.297(9) . ?
N1 C40 1.494(9) . ?
N1 C30 1.502(10) . ?
N1 C20 1.515(10) . ?
N1 C10 1.522(10) . ?
C10 C11 1.535(15) . ?
C11 C12 1.45(2) . ?
C12 C13 1.443(10) . ?
C20 C21 1.509(13) . ?
C21 C22 1.482(13) . ?
C22 C23 1.508(15) . ?
C30 C31 1.525(11) . ?
C31 C32 1.459(13) . ?
C32 C33 1.485(14) . ?
C40 C41 1.507(11) . ?
C41 C42 1.500(11) . ?
C42 C43 1.499(13) . ?
